data_7060540
loop_
_publ_author_name
'Tabasi, Zahra A.'
'Walsh, Joshua C.'
'Bodwell, Graham J.'
'Thompson, David W.'
'Zhao, Yuming'

_publ_section_title
;
 Comparative study of the photophysical and crystallographic properties of
 4-(9H-pyreno[4,5-d]imidazol-10-yl)phenol and its alkylated derivatives
;
_journal_issue 17
_journal_name_full 'New Journal of Chemistry'
_journal_page_first 7647
_journal_page_last 7658
_journal_paper_doi 10.1039/D1NJ01102B
_journal_volume 45
_journal_year 2021
_chemical_formula_moiety 'C43 H54 N2 O'
_chemical_formula_sum 'C43 H54 N2 O'
_chemical_formula_weight 614.88
_space_group_crystal_system triclinic
_space_group_IT_number 2
_space_group_name_Hall '-P 1'
_space_group_name_H-M_alt 'P -1'
_atom_sites_solution_hydrogens geom
_atom_sites_solution_primary dual
_audit_creation_method SHELXL-2017/1
_audit_update_record
;
2019-12-18 deposited with the CCDC.	2021-04-08 downloaded from the CCDC.
;
_cell_angle_alpha 90.117(2)
_cell_angle_beta 93.940(2)
_cell_angle_gamma 101.967(2)
_cell_formula_units_Z 2
_cell_length_a 9.4376(3)
_cell_length_b 11.2292(4)
_cell_length_c 17.0583(6)
_cell_measurement_reflns_used 9938
_cell_measurement_temperature 173(2)
_cell_measurement_theta_max 73.91
_cell_measurement_theta_min 2.60
_cell_volume 1764.07(11)
_computing_cell_refinement 'Bruker SAINT'
_computing_data_collection 'Bruker APEX2'
_computing_data_reduction 'Bruker SAINT'
_computing_molecular_graphics 'Bruker SHELXTL'
_computing_publication_material 'Bruker SHELXTL'
_computing_structure_refinement 'SHELXL-2017/1 (Sheldrick, 2017)'
_computing_structure_solution 'SHELXT (version 2014/5)'
_diffrn_ambient_temperature 173(2)
_diffrn_measured_fraction_theta_full 0.966
_diffrn_measured_fraction_theta_max 0.956
_diffrn_measurement_device_type 'Bruker APEX-II CCD'
_diffrn_measurement_method '\f and \w scans'
_diffrn_radiation_type CuK\a
_diffrn_radiation_wavelength 1.54178
_diffrn_reflns_av_R_equivalents 0.0843
_diffrn_reflns_av_unetI/netI 0.0522
_diffrn_reflns_Laue_measured_fraction_full 0.966
_diffrn_reflns_Laue_measured_fraction_max 0.956
_diffrn_reflns_limit_h_max 11
_diffrn_reflns_limit_h_min -11
_diffrn_reflns_limit_k_max 14
_diffrn_reflns_limit_k_min -13
_diffrn_reflns_limit_l_max 21
_diffrn_reflns_limit_l_min -21
_diffrn_reflns_number 60985
_diffrn_reflns_point_group_measured_fraction_full 0.966
_diffrn_reflns_point_group_measured_fraction_max 0.956
_diffrn_reflns_theta_full 67.679
_diffrn_reflns_theta_max 74.366
_diffrn_reflns_theta_min 2.597
_exptl_absorpt_coefficient_mu 0.516
_exptl_absorpt_correction_T_max 0.9488
_exptl_absorpt_correction_T_min 0.3492
_exptl_absorpt_correction_type numerical
_exptl_absorpt_process_details 'SADABS (version 2016/2)'
_exptl_crystal_colour colourless
_exptl_crystal_density_diffrn 1.158
_exptl_crystal_description stick
_exptl_crystal_F_000 668
_exptl_crystal_size_max 0.634
_exptl_crystal_size_mid 0.087
_exptl_crystal_size_min 0.066
_refine_diff_density_max 0.210
_refine_diff_density_min -0.331
_refine_diff_density_rms 0.052
_refine_ls_extinction_method none
_refine_ls_goodness_of_fit_ref 1.017
_refine_ls_hydrogen_treatment constr
_refine_ls_matrix_type full
_refine_ls_number_parameters 417
_refine_ls_number_reflns 6879
_refine_ls_number_restraints 0
_refine_ls_restrained_S_all 1.017
_refine_ls_R_factor_all 0.0667
_refine_ls_R_factor_gt 0.0555
_refine_ls_shift/su_max 0.001
_refine_ls_shift/su_mean 0.000
_refine_ls_structure_factor_coef Fsqd
_refine_ls_weighting_details 'w=1/[\s^2^(Fo^2^)+(0.1028P)^2^+0.2975P] where P=(Fo^2^+2Fc^2^)/3'
_refine_ls_weighting_scheme calc
_refine_ls_wR_factor_gt 0.1488
_refine_ls_wR_factor_ref 0.1633
_reflns_Friedel_coverage 0.000
_reflns_number_gt 5586
_reflns_number_total 6879
_reflns_threshold_expression 'I > 2\s(I)'
_cod_data_source_file d1nj01102b2.cif
_cod_data_source_block mun1928
_cod_depositor_comments 'Adding full bibliography for 7060539--7060541.cif.'
_cod_database_code 7060540
_shelx_shelxl_version_number 2017/1
_shelx_space_group_comment
; 
The symmetry employed for this shelxl refinement is uniquely defined 
by the following loop, which should always be used as a source of 
symmetry information in preference to the above space-group names. 
They are only intended as comments. 
;
_shelx_estimated_absorpt_t_min 0.736
_shelx_estimated_absorpt_t_max 0.967

loop_
_space_group_symop_operation_xyz
'x, y, z'
'-x, -y, -z'

loop_
_atom_site_label
_atom_site_type_symbol
_atom_site_fract_x
_atom_site_fract_y
_atom_site_fract_z
_atom_site_U_iso_or_equiv
_atom_site_adp_type
_atom_site_occupancy
_atom_site_site_symmetry_order
_atom_site_calc_flag
_atom_site_refinement_flags_posn
_atom_site_refinement_flags_adp
_atom_site_refinement_flags_occupancy
_atom_site_disorder_assembly
_atom_site_disorder_group
O1 O 0.08813(11) 0.23654(10) 0.68976(7) 0.0376(3) Uani 1 1 d . . . . .
N1 N 0.32886(12) 0.67170(11) 0.45731(7) 0.0288(3) Uani 1 1 d . . . . .
N2 N 0.51002(12) 0.71625(11) 0.55205(7) 0.0280(3) Uani 1 1 d . . . . .
C1 C 0.38237(14) 0.63779(13) 0.52562(8) 0.0286(3) Uani 1 1 d . . . . .
C2 C 0.42452(14) 0.77561(12) 0.43874(8) 0.0275(3) Uani 1 1 d . . . . .
C3 C 0.53776(14) 0.80596(12) 0.49602(8) 0.0272(3) Uani 1 1 d . . . . .
C11 C 0.31156(15) 0.53106(13) 0.56864(8) 0.0292(3) Uani 1 1 d . . . . .
C12 C 0.15925(15) 0.50623(14) 0.57104(9) 0.0326(3) Uani 1 1 d . . . . .
H12 H 0.104886 0.558872 0.545216 0.039 Uiso 1 1 calc R U . . .
C13 C 0.08790(15) 0.40676(14) 0.61025(9) 0.0353(3) Uani 1 1 d . . . . .
H13 H -0.014827 0.391207 0.611139 0.042 Uiso 1 1 calc R U . . .
C14 C 0.16663(15) 0.32879(13) 0.64870(8) 0.0311(3) Uani 1 1 d . . . . .
C15 C 0.31630(15) 0.34892(13) 0.64424(8) 0.0317(3) Uani 1 1 d . . . . .
H15 H 0.370226 0.294637 0.668502 0.038 Uiso 1 1 calc R U . . .
C16 C 0.38625(15) 0.44910(13) 0.60400(8) 0.0313(3) Uani 1 1 d . . . . .
H16 H 0.488336 0.461811 0.600624 0.038 Uiso 1 1 calc R U . . .
C21 C 0.16468(16) 0.15676(14) 0.73258(9) 0.0358(3) Uani 1 1 d . . . . .
H21A H 0.246428 0.204292 0.766418 0.043 Uiso 1 1 calc R U . . .
H21B H 0.203714 0.105128 0.695987 0.043 Uiso 1 1 calc R U . . .
C22 C 0.05545(17) 0.07909(15) 0.78205(9) 0.0374(3) Uani 1 1 d . . . . .
H22A H -0.024590 0.032516 0.746694 0.045 Uiso 1 1 calc R U . . .
H22B H 0.013586 0.133318 0.815414 0.045 Uiso 1 1 calc R U . . .
C23 C 0.11726(18) -0.00993(15) 0.83468(10) 0.0404(4) Uani 1 1 d . . . . .
H23A H 0.202301 0.035000 0.867431 0.048 Uiso 1 1 calc R U . . .
H23B H 0.150611 -0.069809 0.801607 0.048 Uiso 1 1 calc R U . . .
C24 C 0.00461(18) -0.07696(14) 0.88781(9) 0.0386(3) Uani 1 1 d . . . . .
H24A H -0.029262 -0.016148 0.919850 0.046 Uiso 1 1 calc R U . . .
H24B H -0.080015 -0.121183 0.854457 0.046 Uiso 1 1 calc R U . . .
C25 C 0.05855(19) -0.16723(16) 0.94275(10) 0.0422(4) Uani 1 1 d . . . . .
H25A H 0.096544 -0.226280 0.911276 0.051 Uiso 1 1 calc R U . . .
H25B H 0.139580 -0.122877 0.978429 0.051 Uiso 1 1 calc R U . . .
C26 C -0.05988(19) -0.23616(15) 0.99156(9) 0.0404(4) Uani 1 1 d . . . . .
H26A H -0.139587 -0.281363 0.955429 0.049 Uiso 1 1 calc R U . . .
H26B H -0.099655 -0.176286 1.021327 0.049 Uiso 1 1 calc R U . . .
C27 C -0.0118(2) -0.32558(16) 1.04929(10) 0.0428(4) Uani 1 1 d . . . . .
H27A H 0.062950 -0.280176 1.088075 0.051 Uiso 1 1 calc R U . . .
H27B H 0.033352 -0.382919 1.020387 0.051 Uiso 1 1 calc R U . . .
C28 C -0.1363(2) -0.39788(16) 1.09283(10) 0.0438(4) Uani 1 1 d . . . . .
H28A H -0.184922 -0.340061 1.118927 0.053 Uiso 1 1 calc R U . . .
H28B H -0.208304 -0.446417 1.054008 0.053 Uiso 1 1 calc R U . . .
C29 C -0.0910(2) -0.48267(19) 1.15391(11) 0.0549(5) Uani 1 1 d . . . . .
H29A H -0.026700 -0.433694 1.195735 0.066 Uiso 1 1 calc R U . . .
H29B H -0.034463 -0.535661 1.129070 0.066 Uiso 1 1 calc R U . . .
C30 C -0.2189(3) -0.5622(2) 1.19100(12) 0.0677(6) Uani 1 1 d . . . . .
H30A H -0.183181 -0.616499 1.228910 0.102 Uiso 1 1 calc R U . . .
H30B H -0.283294 -0.610898 1.149948 0.102 Uiso 1 1 calc R U . . .
H30C H -0.272690 -0.510504 1.218017 0.102 Uiso 1 1 calc R U . . .
C31 C 0.59469(15) 0.70977(13) 0.62656(8) 0.0298(3) Uani 1 1 d . . . . .
H31A H 0.533405 0.656448 0.662705 0.036 Uiso 1 1 calc R U . . .
H31B H 0.622415 0.792119 0.650974 0.036 Uiso 1 1 calc R U . . .
C32 C 0.73230(15) 0.66065(14) 0.61623(8) 0.0329(3) Uani 1 1 d . . . . .
H32A H 0.704961 0.571524 0.606894 0.040 Uiso 1 1 calc R U . . .
H32B H 0.778816 0.697717 0.569325 0.040 Uiso 1 1 calc R U . . .
C33 C 0.84177(17) 0.68733(16) 0.68775(10) 0.0411(4) Uani 1 1 d . . . . .
H33A H 0.885944 0.775410 0.689134 0.049 Uiso 1 1 calc R U . . .
H33B H 0.920366 0.642824 0.680727 0.049 Uiso 1 1 calc R U . . .
C34 C 0.7796(2) 0.65309(16) 0.76728(10) 0.0454(4) Uani 1 1 d . . . . .
H34A H 0.860135 0.671165 0.808707 0.055 Uiso 1 1 calc R U . . .
H34B H 0.710832 0.706007 0.777586 0.055 Uiso 1 1 calc R U . . .
C35 C 0.7021(2) 0.52196(16) 0.77480(10) 0.0453(4) Uani 1 1 d . . . . .
H35A H 0.765176 0.468011 0.757672 0.054 Uiso 1 1 calc R U . . .
H35B H 0.612425 0.506473 0.739326 0.054 Uiso 1 1 calc R U . . .
C36 C 0.6623(2) 0.49024(18) 0.85831(10) 0.0499(4) Uani 1 1 d . . . . .
H36A H 0.752716 0.502021 0.893040 0.060 Uiso 1 1 calc R U . . .
H36B H 0.604271 0.547773 0.876280 0.060 Uiso 1 1 calc R U . . .
C37 C 0.5785(2) 0.36328(18) 0.86744(11) 0.0545(5) Uani 1 1 d . . . . .
H37A H 0.629471 0.306447 0.842148 0.065 Uiso 1 1 calc R U . . .
H37B H 0.481933 0.355359 0.838904 0.065 Uiso 1 1 calc R U . . .
C38 C 0.5567(2) 0.32451(18) 0.95173(11) 0.0530(4) Uani 1 1 d . . . . .
H38A H 0.653043 0.332038 0.980424 0.064 Uiso 1 1 calc R U . . .
H38B H 0.505365 0.380964 0.977171 0.064 Uiso 1 1 calc R U . . .
C39 C 0.4730(3) 0.1978(2) 0.95930(13) 0.0731(7) Uani 1 1 d . . . . .
H39A H 0.521244 0.142130 0.930907 0.088 Uiso 1 1 calc R U . . .
H39B H 0.374806 0.191872 0.933144 0.088 Uiso 1 1 calc R U . . .
C40 C 0.4575(3) 0.1548(2) 1.04290(14) 0.0762(7) Uani 1 1 d . . . . .
H40A H 0.400070 0.071346 1.042448 0.114 Uiso 1 1 calc R U . . .
H40B H 0.408396 0.208368 1.071527 0.114 Uiso 1 1 calc R U . . .
H40C H 0.553874 0.156779 1.068850 0.114 Uiso 1 1 calc R U . . .
C41 C 0.41707(15) 0.84581(13) 0.36920(8) 0.0293(3) Uani 1 1 d . . . . .
C42 C 0.30704(16) 0.81431(15) 0.30914(9) 0.0351(3) Uani 1 1 d . . . . .
H42 H 0.232640 0.743813 0.313593 0.042 Uiso 1 1 calc R U . . .
C43 C 0.30649(18) 0.88617(16) 0.24285(9) 0.0409(4) Uani 1 1 d . . . . .
H43 H 0.232445 0.863355 0.201776 0.049 Uiso 1 1 calc R U . . .
C44 C 0.41184(18) 0.98998(16) 0.23594(10) 0.0423(4) Uani 1 1 d . . . . .
H44 H 0.408744 1.038414 0.190511 0.051 Uiso 1 1 calc R U . . .
C45 C 0.52370(17) 1.02511(14) 0.29515(9) 0.0360(3) Uani 1 1 d . . . . .
C46 C 0.52800(15) 0.95143(13) 0.36288(8) 0.0298(3) Uani 1 1 d . . . . .
C47 C 0.64305(15) 0.98539(13) 0.42380(8) 0.0295(3) Uani 1 1 d . . . . .
C48 C 0.65239(14) 0.91267(13) 0.49220(8) 0.0287(3) Uani 1 1 d . . . . .
C49 C 0.76761(16) 0.95177(14) 0.54864(9) 0.0346(3) Uani 1 1 d . . . . .
H49 H 0.775791 0.904540 0.594234 0.042 Uiso 1 1 calc R U . . .
C50 C 0.87031(16) 1.05813(14) 0.53952(10) 0.0389(3) Uani 1 1 d . . . . .
H50 H 0.947172 1.082549 0.578904 0.047 Uiso 1 1 calc R U . . .
C51 C 0.86190(16) 1.12851(14) 0.47402(10) 0.0381(3) Uani 1 1 d . . . . .
H51 H 0.932599 1.201169 0.468568 0.046 Uiso 1 1 calc R U . . .
C52 C 0.74965(16) 1.09333(14) 0.41554(9) 0.0350(3) Uani 1 1 d . . . . .
C53 C 0.74000(18) 1.16635(15) 0.34679(10) 0.0407(4) Uani 1 1 d . . . . .
H53 H 0.810419 1.239284 0.341708 0.049 Uiso 1 1 calc R U . . .
C54 C 0.63300(18) 1.13327(15) 0.28949(10) 0.0411(4) Uani 1 1 d . . . . .
H54 H 0.630262 1.182773 0.244543 0.049 Uiso 1 1 calc R U . . .

loop_
_atom_site_aniso_label
_atom_site_aniso_U_11
_atom_site_aniso_U_22
_atom_site_aniso_U_33
_atom_site_aniso_U_23
_atom_site_aniso_U_13
_atom_site_aniso_U_12
O1 0.0301(5) 0.0346(6) 0.0464(6) 0.0182(4) 0.0050(4) 0.0017(4)
N1 0.0249(5) 0.0282(6) 0.0337(6) 0.0074(4) 0.0037(4) 0.0056(5)
N2 0.0248(5) 0.0293(6) 0.0298(6) 0.0065(4) 0.0025(4) 0.0052(5)
C1 0.0259(6) 0.0270(7) 0.0331(7) 0.0058(5) 0.0048(5) 0.0051(5)
C2 0.0251(6) 0.0259(7) 0.0327(7) 0.0061(5) 0.0051(5) 0.0068(5)
C3 0.0244(6) 0.0258(7) 0.0323(6) 0.0062(5) 0.0059(5) 0.0060(5)
C11 0.0259(6) 0.0288(7) 0.0322(6) 0.0050(5) 0.0043(5) 0.0035(6)
C12 0.0263(6) 0.0321(8) 0.0384(7) 0.0087(5) 0.0009(5) 0.0038(6)
C13 0.0254(6) 0.0364(8) 0.0426(8) 0.0102(6) 0.0022(5) 0.0031(6)
C14 0.0289(7) 0.0273(7) 0.0352(7) 0.0066(5) 0.0049(5) 0.0002(6)
C15 0.0296(7) 0.0290(7) 0.0375(7) 0.0071(5) 0.0059(5) 0.0074(6)
C16 0.0269(6) 0.0304(7) 0.0375(7) 0.0055(5) 0.0074(5) 0.0061(6)
C21 0.0334(7) 0.0339(8) 0.0409(7) 0.0124(6) 0.0075(6) 0.0071(6)
C22 0.0353(7) 0.0349(8) 0.0413(8) 0.0120(6) 0.0082(6) 0.0035(6)
C23 0.0408(8) 0.0398(9) 0.0422(8) 0.0135(6) 0.0124(6) 0.0090(7)
C24 0.0418(8) 0.0331(8) 0.0395(8) 0.0087(6) 0.0082(6) 0.0030(7)
C25 0.0469(9) 0.0378(9) 0.0416(8) 0.0114(6) 0.0098(7) 0.0061(7)
C26 0.0476(9) 0.0342(8) 0.0368(8) 0.0098(6) 0.0047(6) 0.0015(7)
C27 0.0517(9) 0.0373(9) 0.0391(8) 0.0113(6) 0.0075(7) 0.0070(8)
C28 0.0533(9) 0.0367(9) 0.0382(8) 0.0115(6) 0.0048(7) 0.0015(8)
C29 0.0677(12) 0.0494(11) 0.0463(9) 0.0211(8) 0.0062(8) 0.0083(10)
C30 0.0937(17) 0.0539(12) 0.0472(10) 0.0220(9) 0.0097(10) -0.0057(12)
C31 0.0295(6) 0.0316(7) 0.0282(6) 0.0062(5) 0.0017(5) 0.0059(6)
C32 0.0282(6) 0.0351(8) 0.0353(7) 0.0060(5) 0.0014(5) 0.0063(6)
C33 0.0326(7) 0.0414(9) 0.0460(9) 0.0084(6) -0.0060(6) 0.0029(7)
C34 0.0501(9) 0.0433(10) 0.0389(8) 0.0051(6) -0.0079(7) 0.0038(8)
C35 0.0531(9) 0.0424(9) 0.0374(8) 0.0073(6) -0.0037(7) 0.0049(8)
C36 0.0616(11) 0.0468(10) 0.0394(9) 0.0079(7) 0.0011(7) 0.0075(9)
C37 0.0728(13) 0.0471(11) 0.0407(9) 0.0092(7) 0.0035(8) 0.0058(10)
C38 0.0636(11) 0.0514(11) 0.0423(9) 0.0112(7) 0.0034(8) 0.0075(9)
C39 0.1049(19) 0.0571(13) 0.0518(12) 0.0154(9) 0.0098(12) 0.0028(13)
C40 0.1004(19) 0.0682(15) 0.0585(13) 0.0273(11) 0.0144(12) 0.0109(14)
C41 0.0265(6) 0.0301(7) 0.0339(7) 0.0069(5) 0.0067(5) 0.0101(6)
C42 0.0307(7) 0.0402(8) 0.0356(7) 0.0066(6) 0.0028(5) 0.0103(6)
C43 0.0386(8) 0.0496(10) 0.0376(8) 0.0103(6) 0.0019(6) 0.0163(7)
C44 0.0439(8) 0.0487(10) 0.0387(8) 0.0161(6) 0.0078(6) 0.0185(8)
C45 0.0371(7) 0.0352(8) 0.0407(8) 0.0134(6) 0.0131(6) 0.0156(7)
C46 0.0281(6) 0.0286(7) 0.0361(7) 0.0082(5) 0.0101(5) 0.0111(6)
C47 0.0268(6) 0.0260(7) 0.0383(7) 0.0065(5) 0.0111(5) 0.0085(6)
C48 0.0255(6) 0.0264(7) 0.0355(7) 0.0045(5) 0.0075(5) 0.0067(6)
C49 0.0294(7) 0.0319(8) 0.0413(8) 0.0046(6) 0.0039(6) 0.0032(6)
C50 0.0297(7) 0.0340(8) 0.0509(9) -0.0013(6) 0.0036(6) 0.0015(6)
C51 0.0299(7) 0.0281(8) 0.0557(9) 0.0035(6) 0.0122(6) 0.0016(6)
C52 0.0325(7) 0.0279(7) 0.0467(8) 0.0062(6) 0.0151(6) 0.0074(6)
C53 0.0395(8) 0.0308(8) 0.0541(9) 0.0133(6) 0.0191(7) 0.0076(7)
C54 0.0436(8) 0.0356(8) 0.0484(9) 0.0185(6) 0.0172(7) 0.0132(7)

loop_
_atom_type_symbol
_atom_type_description
_atom_type_scat_dispersion_real
_atom_type_scat_dispersion_imag
_atom_type_scat_source
C C 0.0181 0.0091 'International Tables Vol C Tables 4.2.6.8 and 6.1.1.4'
H H 0.0000 0.0000 'International Tables Vol C Tables 4.2.6.8 and 6.1.1.4'
N N 0.0311 0.0180 'International Tables Vol C Tables 4.2.6.8 and 6.1.1.4'
O O 0.0492 0.0322 'International Tables Vol C Tables 4.2.6.8 and 6.1.1.4'

loop_
_geom_angle_atom_site_label_1
_geom_angle_atom_site_label_2
_geom_angle_atom_site_label_3
_geom_angle
_geom_angle_site_symmetry_1
_geom_angle_site_symmetry_3
_geom_angle_publ_flag
C14 O1 C21 118.23(11) . . ?
C1 N1 C2 105.07(11) . . ?
C1 N2 C3 106.47(11) . . ?
C1 N2 C31 126.73(11) . . ?
C3 N2 C31 126.72(12) . . ?
N1 C1 N2 112.00(12) . . ?
N1 C1 C11 123.58(13) . . ?
N2 C1 C11 124.40(12) . . ?
N1 C2 C3 111.34(12) . . ?
N1 C2 C41 126.84(13) . . ?
C3 C2 C41 121.80(13) . . ?
C2 C3 N2 105.12(12) . . ?
C2 C3 C48 123.01(13) . . ?
N2 C3 C48 131.86(13) . . ?
C16 C11 C12 117.68(13) . . ?
C16 C11 C1 123.26(12) . . ?
C12 C11 C1 118.98(12) . . ?
C13 C12 C11 121.07(13) . . ?
C12 C13 C14 120.04(13) . . ?
O1 C14 C15 124.18(13) . . ?
O1 C14 C13 116.12(12) . . ?
C15 C14 C13 119.70(13) . . ?
C16 C15 C14 119.42(13) . . ?
C11 C16 C15 121.96(13) . . ?
O1 C21 C22 106.20(12) . . ?
C21 C22 C23 114.45(13) . . ?
C22 C23 C24 111.47(13) . . ?
C25 C24 C23 114.64(14) . . ?
C26 C25 C24 112.57(14) . . ?
C25 C26 C27 115.12(15) . . ?
C26 C27 C28 112.94(15) . . ?
C29 C28 C27 114.33(16) . . ?
C28 C29 C30 113.15(18) . . ?
N2 C31 C32 112.60(11) . . ?
C33 C32 C31 112.66(12) . . ?
C32 C33 C34 115.37(13) . . ?
C35 C34 C33 115.81(15) . . ?
C34 C35 C36 112.81(15) . . ?
C37 C36 C35 114.49(16) . . ?
C36 C37 C38 115.03(17) . . ?
C39 C38 C37 114.02(18) . . ?
C38 C39 C40 114.9(2) . . ?
C42 C41 C46 120.13(13) . . ?
C42 C41 C2 122.85(14) . . ?
C46 C41 C2 117.02(13) . . ?
C43 C42 C41 119.99(15) . . ?
C44 C43 C42 120.89(15) . . ?
C43 C44 C45 120.86(14) . . ?
C44 C45 C46 119.17(15) . . ?
C44 C45 C54 121.68(14) . . ?
C46 C45 C54 119.15(15) . . ?
C41 C46 C45 118.95(14) . . ?
C41 C46 C47 121.15(13) . . ?
C45 C46 C47 119.90(14) . . ?
C52 C47 C48 119.43(14) . . ?
C52 C47 C46 119.01(13) . . ?
C48 C47 C46 121.56(13) . . ?
C49 C48 C47 118.08(13) . . ?
C49 C48 C3 126.52(13) . . ?
C47 C48 C3 115.39(13) . . ?
C50 C49 C48 121.50(15) . . ?
C51 C50 C49 120.73(15) . . ?
C50 C51 C52 120.17(15) . . ?
C51 C52 C47 120.09(14) . . ?
C51 C52 C53 120.57(15) . . ?
C47 C52 C53 119.35(15) . . ?
C54 C53 C52 121.36(15) . . ?
C53 C54 C45 121.22(15) . . ?

loop_
_geom_bond_atom_site_label_1
_geom_bond_atom_site_label_2
_geom_bond_distance
_geom_bond_site_symmetry_2
_geom_bond_publ_flag
O1 C14 1.3669(17) . ?
O1 C21 1.4341(17) . ?
N1 C1 1.3261(18) . ?
N1 C2 1.3715(18) . ?
N2 C1 1.3836(18) . ?
N2 C3 1.3877(17) . ?
N2 C31 1.4643(16) . ?
C1 C11 1.4698(19) . ?
C2 C3 1.3846(19) . ?
C2 C41 1.4315(18) . ?
C3 C48 1.443(2) . ?
C11 C16 1.3859(19) . ?
C11 C12 1.4098(19) . ?
C12 C13 1.379(2) . ?
C13 C14 1.398(2) . ?
C14 C15 1.3909(19) . ?
C15 C16 1.389(2) . ?
C21 C22 1.5116(19) . ?
C22 C23 1.523(2) . ?
C23 C24 1.524(2) . ?
C24 C25 1.522(2) . ?
C25 C26 1.521(2) . ?
C26 C27 1.522(2) . ?
C27 C28 1.523(2) . ?
C28 C29 1.512(2) . ?
C29 C30 1.522(3) . ?
C31 C32 1.5330(19) . ?
C32 C33 1.530(2) . ?
C33 C34 1.533(2) . ?
C34 C35 1.512(2) . ?
C35 C36 1.522(2) . ?
C36 C37 1.494(3) . ?
C37 C38 1.518(2) . ?
C38 C39 1.487(3) . ?
C39 C40 1.514(3) . ?
C41 C42 1.397(2) . ?
C41 C46 1.420(2) . ?
C42 C43 1.391(2) . ?
C43 C44 1.377(3) . ?
C44 C45 1.403(2) . ?
C45 C46 1.4256(19) . ?
C45 C54 1.429(2) . ?
C46 C47 1.441(2) . ?
C47 C52 1.420(2) . ?
C47 C48 1.4337(19) . ?
C48 C49 1.399(2) . ?
C49 C50 1.390(2) . ?
C50 C51 1.377(2) . ?
C51 C52 1.397(2) . ?
C52 C53 1.441(2) . ?
C53 C54 1.349(3) . ?

loop_
_geom_torsion_atom_site_label_1
_geom_torsion_atom_site_label_2
_geom_torsion_atom_site_label_3
_geom_torsion_atom_site_label_4
_geom_torsion
_geom_torsion_site_symmetry_1
_geom_torsion_site_symmetry_2
_geom_torsion_site_symmetry_3
_geom_torsion_site_symmetry_4
_geom_torsion_publ_flag
C2 N1 C1 N2 -0.11(15) . . . . ?
C2 N1 C1 C11 178.43(12) . . . . ?
C3 N2 C1 N1 0.18(15) . . . . ?
C31 N2 C1 N1 177.05(12) . . . . ?
C3 N2 C1 C11 -178.34(12) . . . . ?
C31 N2 C1 C11 -1.5(2) . . . . ?
C1 N1 C2 C3 -0.01(15) . . . . ?
C1 N1 C2 C41 178.21(13) . . . . ?
N1 C2 C3 N2 0.12(15) . . . . ?
C41 C2 C3 N2 -178.20(12) . . . . ?
N1 C2 C3 C48 -178.67(12) . . . . ?
C41 C2 C3 C48 3.0(2) . . . . ?
C1 N2 C3 C2 -0.17(14) . . . . ?
C31 N2 C3 C2 -177.04(12) . . . . ?
C1 N2 C3 C48 178.46(14) . . . . ?
C31 N2 C3 C48 1.6(2) . . . . ?
N1 C1 C11 C16 136.53(15) . . . . ?
N2 C1 C11 C16 -45.1(2) . . . . ?
N1 C1 C11 C12 -40.1(2) . . . . ?
N2 C1 C11 C12 138.31(14) . . . . ?
C16 C11 C12 C13 2.8(2) . . . . ?
C1 C11 C12 C13 179.61(14) . . . . ?
C11 C12 C13 C14 0.2(2) . . . . ?
C21 O1 C14 C15 1.5(2) . . . . ?
C21 O1 C14 C13 -177.76(13) . . . . ?
C12 C13 C14 O1 176.43(14) . . . . ?
C12 C13 C14 C15 -2.9(2) . . . . ?
O1 C14 C15 C16 -176.84(13) . . . . ?
C13 C14 C15 C16 2.4(2) . . . . ?
C12 C11 C16 C15 -3.3(2) . . . . ?
C1 C11 C16 C15 -179.95(13) . . . . ?
C14 C15 C16 C11 0.8(2) . . . . ?
C14 O1 C21 C22 170.78(13) . . . . ?
O1 C21 C22 C23 -178.02(13) . . . . ?
C21 C22 C23 C24 175.03(14) . . . . ?
C22 C23 C24 C25 -179.60(14) . . . . ?
C23 C24 C25 C26 -177.16(14) . . . . ?
C24 C25 C26 C27 -178.48(14) . . . . ?
C25 C26 C27 C28 -176.33(14) . . . . ?
C26 C27 C28 C29 -176.81(16) . . . . ?
C27 C28 C29 C30 -174.61(17) . . . . ?
C1 N2 C31 C32 104.29(15) . . . . ?
C3 N2 C31 C32 -79.46(16) . . . . ?
N2 C31 C32 C33 163.50(12) . . . . ?
C31 C32 C33 C34 49.70(19) . . . . ?
C32 C33 C34 C35 55.9(2) . . . . ?
C33 C34 C35 C36 171.84(15) . . . . ?
C34 C35 C36 C37 176.89(17) . . . . ?
C35 C36 C37 C38 171.65(17) . . . . ?
C36 C37 C38 C39 -180.0(2) . . . . ?
C37 C38 C39 C40 176.6(2) . . . . ?
N1 C2 C41 C42 -0.7(2) . . . . ?
C3 C2 C41 C42 177.39(13) . . . . ?
N1 C2 C41 C46 179.35(12) . . . . ?
C3 C2 C41 C46 -2.6(2) . . . . ?
C46 C41 C42 C43 0.3(2) . . . . ?
C2 C41 C42 C43 -179.69(13) . . . . ?
C41 C42 C43 C44 -1.2(2) . . . . ?
C42 C43 C44 C45 0.9(3) . . . . ?
C43 C44 C45 C46 0.4(2) . . . . ?
C43 C44 C45 C54 -179.24(15) . . . . ?
C42 C41 C46 C45 0.9(2) . . . . ?
C2 C41 C46 C45 -179.06(12) . . . . ?
C42 C41 C46 C47 -179.63(12) . . . . ?
C2 C41 C46 C47 0.37(19) . . . . ?
C44 C45 C46 C41 -1.3(2) . . . . ?
C54 C45 C46 C41 178.37(12) . . . . ?
C44 C45 C46 C47 179.27(13) . . . . ?
C54 C45 C46 C47 -1.1(2) . . . . ?
C41 C46 C47 C52 -178.61(12) . . . . ?
C45 C46 C47 C52 0.82(19) . . . . ?
C41 C46 C47 C48 1.56(19) . . . . ?
C45 C46 C47 C48 -179.01(12) . . . . ?
C52 C47 C48 C49 0.06(19) . . . . ?
C46 C47 C48 C49 179.89(12) . . . . ?
C52 C47 C48 C3 178.92(11) . . . . ?
C46 C47 C48 C3 -1.25(18) . . . . ?
C2 C3 C48 C49 177.76(13) . . . . ?
N2 C3 C48 C49 -0.7(2) . . . . ?
C2 C3 C48 C47 -0.99(19) . . . . ?
N2 C3 C48 C47 -179.42(13) . . . . ?
C47 C48 C49 C50 0.3(2) . . . . ?
C3 C48 C49 C50 -178.43(13) . . . . ?
C48 C49 C50 C51 -0.2(2) . . . . ?
C49 C50 C51 C52 -0.2(2) . . . . ?
C50 C51 C52 C47 0.6(2) . . . . ?
C50 C51 C52 C53 -179.97(14) . . . . ?
C48 C47 C52 C51 -0.5(2) . . . . ?
C46 C47 C52 C51 179.69(12) . . . . ?
C48 C47 C52 C53 -179.95(12) . . . . ?
C46 C47 C52 C53 0.2(2) . . . . ?
C51 C52 C53 C54 179.49(14) . . . . ?
C47 C52 C53 C54 -1.1(2) . . . . ?
C52 C53 C54 C45 0.8(2) . . . . ?
C44 C45 C54 C53 179.91(15) . . . . ?
C46 C45 C54 C53 0.3(2) . . . . ?
